data_9000520
loop_
_publ_author_name
'Dollase, W. A.'
'Baur, W. H.'

_publ_section_title
;
 The superstructure of meteoritic low tridymite solved by computer simulation
;
_journal_name_full 'American Mineralogist'
_journal_page_first 971
_journal_page_last 978
_journal_volume 61
_journal_year 1976
_chemical_compound_source 'Steinbach meteorite, Saxony, Germany'
_chemical_formula_sum 'O2 Si'
_chemical_name_mineral Tridymite
_space_group_IT_number 9
_symmetry_space_group_name_Hall 'C -2yc'
_symmetry_space_group_name_H-M 'C 1 c 1'
_cell_angle_alpha 90
_cell_angle_beta 105.82
_cell_angle_gamma 90
_cell_length_a 18.524
_cell_length_b 5.0032
_cell_length_c 23.810
_cell_formula_units_Z 48
_cell_volume 2123.110
_database_code_amcsd 0000531
_exptl_crystal_density_diffrn 2.256
_cod_original_formula_sum 'Si O2'
_cod_database_code 9000520

loop_
_space_group_symop_operation_xyz
x,y,z
1/2+x,1/2+y,z
x,-y,1/2+z
1/2+x,1/2-y,1/2+z

loop_
_atom_site_label
_atom_site_fract_x
_atom_site_fract_y
_atom_site_fract_z
_atom_site_U_iso_or_equiv
Si1 0.55070 0.54100 0.56420 0.01140
Si2 0.70360 0.94700 0.73740 0.01520
Si3 0.41980 0.54900 0.62250 0.00887
Si4 0.57510 0.04300 0.79550 0.01393
Si5 0.92470 0.54800 0.69710 0.01013
Si6 0.76430 0.94400 0.53860 0.01140
Si7 0.80230 0.44900 0.76610 0.01013
Si8 0.64530 0.04100 0.60270 0.00887
Si9 0.85310 0.46300 0.90160 0.01267
Si10 0.94930 0.96600 0.93580 0.01267
Si11 0.72440 0.55900 0.96050 0.01140
Si12 0.56970 0.54900 0.87020 0.01393
O1 0.57490 0.35100 0.81820 0.01520
O2 0.57070 0.84000 0.84760 0.01900
O3 0.73150 0.13800 0.48510 0.02280
O4 0.75090 0.64400 0.51520 0.02153
O5 0.41550 0.35200 0.67410 0.03673
O6 0.41270 0.85200 0.64340 0.02406
O7 0.87730 0.16400 0.92130 0.02280
O8 0.91600 0.66800 0.93610 0.03040
O9 0.77410 0.14500 0.75380 0.02280
O10 0.73360 0.64300 0.74020 0.02786
O11 0.61950 0.34100 0.58470 0.01520
O12 0.58110 0.84300 0.56610 0.02406
O13 0.49660 0.51100 0.60620 0.03420
O14 0.35330 0.48900 0.56650 0.01267
O15 0.64980 0.00500 0.67110 0.02280
O16 0.65240 0.99600 0.78050 0.02533
O17 0.86360 0.49900 0.73280 0.02280
O18 0.83610 0.50300 0.83330 0.03293
O19 0.50520 0.99300 0.73980 0.02280
O20 0.63690 0.51100 0.92680 0.03673
O21 0.99270 0.99200 0.88680 0.01773
O22 0.50000 0.46800 0.50000 0.02786
O23 0.72520 0.99100 0.58980 0.02913
O24 0.77440 0.52100 0.91550 0.01900

loop_
_cod_related_entry_id
_cod_related_entry_database
_cod_related_entry_code
1 AMCSD 0000531
